data_2010841
loop_
_publ_author_name
'Hosomi, Hiroyuki'
'Ohba, Shigeru'
'Ito, Yoshikatsu'

_publ_section_title
;
 Charge-transfer complexes of <i>N</i>-methyl-, <i>N</i>-isopropyl-,
 <i>N</i>-butyl- and <i>N</i>-isobutylcarbazole with 3,5-dinitrobenzoic
 acid
;
_journal_issue 4
_journal_name_full 'Acta Crystallographica Section C'
_journal_page_first e144
_journal_page_last e146
_journal_paper_doi 10.1107/S010827010000384X
_journal_volume 56
_journal_year 2000
_chemical_formula_moiety 'C15 H15 N1, C7 H4 N2 O6'
_chemical_formula_sum 'C22 H19 N3 O6'
_chemical_formula_weight 421.41
_space_group_IT_number 14
_symmetry_cell_setting monoclinic
_symmetry_space_group_name_Hall '-P 2yab'
_symmetry_space_group_name_H-M 'P 1 21/a 1'
_cell_angle_alpha 90
_cell_angle_beta 108.05(2)
_cell_angle_gamma 90
_cell_formula_units_Z 4
_cell_length_a 8.504(2)
_cell_length_b 29.533(4)
_cell_length_c 8.568(2)
_cell_measurement_reflns_used 25
_cell_measurement_temperature 298.0(10)
_cell_measurement_theta_max 14.9
_cell_measurement_theta_min 12.9
_cell_volume 2045.9(8)
_computing_cell_refinement 'MSC/AFC Diffractometer Control Software'
_computing_data_collection
;
MSC/AFC Diffractometer Control Software
(Molecular Structure Corporation, 1993)
;
_computing_data_reduction 'TEXSAN (Molecular Structure Corporation, 1999)'
_computing_publication_material TEXSAN
_computing_structure_refinement 'SHELXL97 (Sheldrick, 1997)'
_computing_structure_solution 'SHELXS97 (Sheldrick, 1997)'
_diffrn_measurement_device_type 'Rigaku AFC-7R'
_diffrn_measurement_method \w
_diffrn_radiation_type MoK\a
_diffrn_radiation_wavelength .71073
_diffrn_reflns_av_R_equivalents .011
_diffrn_reflns_limit_h_max 11
_diffrn_reflns_limit_h_min 0
_diffrn_reflns_limit_k_max 38
_diffrn_reflns_limit_k_min 0
_diffrn_reflns_limit_l_max 11
_diffrn_reflns_limit_l_min -11
_diffrn_reflns_number 4990
_diffrn_reflns_theta_max 27.5
_diffrn_reflns_theta_min 2.5
_diffrn_standards_decay_% 0
_diffrn_standards_interval_count 150
_diffrn_standards_number 3
_exptl_absorpt_coefficient_mu .101
_exptl_absorpt_correction_type none
_exptl_crystal_colour orange
_exptl_crystal_density_diffrn 1.368
_exptl_crystal_density_method 'not measured'
_exptl_crystal_description prism
_exptl_crystal_size_max .5
_exptl_crystal_size_mid .5
_exptl_crystal_size_min .5
_refine_diff_density_max .21
_refine_diff_density_min -.16
_refine_ls_extinction_method none
_refine_ls_goodness_of_fit_ref 1.05
_refine_ls_hydrogen_treatment mixed
_refine_ls_number_parameters 288
_refine_ls_number_reflns 4685
_refine_ls_R_factor_gt .041
_refine_ls_shift/su_max .001
_refine_ls_structure_factor_coef Fsqd
_refine_ls_weighting_details 'w = 1/[\s^2^(Fo^2^) + (0.0542P)^2^+0.4038P] where P = (Fo^2^+2Fc^2^)/3'
_refine_ls_weighting_scheme calc
_refine_ls_wR_factor_ref .122
_reflns_number_gt 3283
_reflns_number_total 4685
_reflns_threshold_expression I>2\s(I)
_cod_data_source_file qa0229.cif
_cod_data_source_block II
_cod_original_cell_volume 2045.8(7)
_cod_original_sg_symbol_H-M 'P 21/a'
_cod_database_code 2010841
_cod_database_fobs_code 2010841

loop_
_symmetry_equiv_pos_as_xyz
x,y,z
1/2-x,1/2+y,-z
-x,-y,-z
1/2+x,1/2-y,z

loop_
_atom_site_label
_atom_site_fract_x
_atom_site_fract_y
_atom_site_fract_z
_atom_site_U_iso_or_equiv
_atom_site_adp_type
_atom_site_calc_flag
_atom_site_refinement_flags
_atom_site_occupancy
_atom_site_disorder_assembly
_atom_site_disorder_group
_atom_site_type_symbol
O1 .0226(2) .04384(4) .8774(2) .0606(3) Uani d . 1.00 . . O
O2 -.1986(2) .00141(4) .8629(2) .0596(3) Uani d . 1.00 . . O
O3 -.7332(2) .04803(7) .4968(2) .0970(5) Uani d . 1.00 . . O
O4 -.7483(2) .10037(6) .3189(2) .1084(6) Uani d . 1.00 . . O
O5 -.2710(2) .19129(5) .3509(2) .0817(4) Uani d . 1.00 . . O
O6 -.0299(2) .16733(5) .4925(2) .0758(4) Uani d . 1.00 . . O
N7 -.6713(2) .07701(6) .4337(2) .0707(4) Uani d . 1.00 . . N
N8 -.1798(2) .16475(5) .4448(2) .0564(4) Uani d . 1.00 . . N
N9 -.1902(2) .15813(4) .9916(2) .0465(3) Uani d . 1.00 . . N
C10 -.1272(2) .03405(5) .8168(2) .0444(3) Uani d . 1.00 . . C
C11 -.2308(2) .06314(5) .6819(2) .0424(3) Uani d . 1.00 . . C
C12 -.3995(2) .05581(5) .6200(2) .0472(3) Uani d . 1.00 . . C
C13 -.4926(2) .08431(6) .4990(2) .0500(4) Uani d . 1.00 . . C
C14 -.4246(2) .12029(5) .4386(2) .0507(4) Uani d . 1.00 . . C
C15 -.2578(2) .12641(5) .5040(2) .0454(3) Uani d . 1.00 . . C
C16 -.1577(2) .09853(5) .6235(2) .0443(3) Uani d . 1.00 . . C
C17 -.3188(2) .17607(5) .8648(2) .0471(4) Uani d . 1.00 . . C
C18 -.3213(2) .21217(6) .7593(2) .0596(4) Uani d . 1.00 . . C
C19 -.4665(3) .22179(6) .6387(3) .0715(6) Uani d . 1.00 . . C
C20 -.6101(3) .19693(8) .6203(3) .0731(6) Uani d . 1.00 . . C
C21 -.6102(2) .16132(7) .7240(2) .0625(5) Uani d . 1.00 . . C
C22 -.4635(2) .15013(6) .8467(2) .0483(4) Uani d . 1.00 . . C
C23 -.4179(2) .11450(5) .9659(2) .0468(4) Uani d . 1.00 . . C
C24 -.5036(2) .07788(6) 1.0045(2) .0602(4) Uani d . 1.00 . . C
C25 -.4202(3) .04785(6) 1.1229(3) .0676(5) Uani d . 1.00 . . C
C26 -.2531(3) .05316(6) 1.2039(2) .0633(5) Uani d . 1.00 . . C
C27 -.1636(2) .08915(6) 1.1707(2) .0527(4) Uani d . 1.00 . . C
C28 -.2487(2) .11996(5) 1.0511(2) .0434(3) Uani d . 1.00 . . C
C29 -.0238(2) .17727(6) 1.0673(2) .0524(4) Uani d . 1.00 . . C
C30 .0890(2) .16815(6) .9637(2) .0677(5) Uani d . 1.00 . . C
C31 -.0289(2) .22717(7) 1.1096(2) .0735(6) Uani d . 1.00 . . C
H1 .080(5) .0310(10) .952(6) .05600(10) Uiso d P .50 . A H
H2 -.144(5) -.0130(10) .943(5) .05300(10) Uiso d P .50 . B H
H12 -.4503 .0307 .6580 .0528 Uiso calc . 1.00 . . H
H14 -.4920 .1396 .3528 .0566 Uiso calc . 1.00 . . H
H16 -.0384 .1035 .6665 .0491 Uiso calc . 1.00 . . H
H18 -.2218 .2296 .7704 .0669 Uiso calc . 1.00 . . H
H19 -.4721 .2463 .5627 .0785 Uiso calc . 1.00 . . H
H20 -.7118 .2047 .5348 .0838 Uiso calc . 1.00 . . H
H21 -.7106 .1444 .7119 .0694 Uiso calc . 1.00 . . H
H24 -.6204 .0741 .9492 .0671 Uiso calc . 1.00 . . H
H25 -.4772 .0219 1.1493 .0762 Uiso calc . 1.00 . . H
H26 -.1980 .0316 1.2862 .0685 Uiso calc . 1.00 . . H
H27 -.0468 .0922 1.2269 .0583 Uiso calc . 1.00 . . H
H29 .0242 .1619 1.1712 .0560 Uiso calc . 1.00 . . H
H30A .1966 .1807 1.0164 .0764 Uiso calc . 1.00 . . H
H30B .0426 .1818 .8580 .0764 Uiso calc . 1.00 . . H
H30C .0984 .1360 .9512 .0764 Uiso calc . 1.00 . . H
H31A -.0823 .2441 1.0094 .0825 Uiso calc . 1.00 . . H
H31B .0793 .2390 1.1585 .0825 Uiso calc . 1.00 . . H
H31C -.0939 .2315 1.1832 .0825 Uiso calc . 1.00 . . H

loop_
_atom_site_aniso_label
_atom_site_aniso_U_11
_atom_site_aniso_U_22
_atom_site_aniso_U_33
_atom_site_aniso_U_12
_atom_site_aniso_U_13
_atom_site_aniso_U_23
O1 .0483(7) .0612(8) .0639(8) .0032(6) .0051(6) .0221(6)
O2 .0602(7) .0528(7) .0599(7) -.0017(6) .0102(6) .0206(6)
O3 .0576(9) .1160(10) .1090(10) -.0145(9) .0134(9) .0190(10)
O4 .0598(9) .1110(10) .1240(10) .0116(9) -.0173(9) .0360(10)
O5 .1080(10) .0617(8) .0807(9) .0196(8) .0365(9) .0353(7)
O6 .0753(10) .0687(9) .0779(9) -.0199(7) .0160(8) .0140(7)
N7 .0499(9) .0740(10) .0770(10) .0049(8) .0033(8) .0019(9)
N8 .0830(10) .0422(7) .0457(7) .0028(7) .0228(7) .0050(6)
N9 .0425(7) .0443(7) .0542(7) -.0099(5) .0173(6) -.0018(6)
C10 .0481(9) .0409(8) .0435(8) .0037(6) .0130(7) .0051(6)
C11 .0490(8) .0377(7) .0395(7) .0050(6) .0124(6) .0014(6)
C12 .0507(9) .0432(8) .0473(8) .0015(7) .0148(7) .0017(7)
C13 .0461(8) .0515(9) .0477(8) .0077(7) .0077(7) -.0025(7)
C14 .0620(10) .0451(8) .0415(8) .0136(7) .0102(7) .0045(6)
C15 .0613(10) .0371(7) .0383(7) .0028(7) .0162(7) .0012(6)
C16 .0510(9) .0396(8) .0407(7) .0025(6) .0120(6) .0010(6)
C17 .0491(9) .0420(8) .0548(9) .0002(7) .0225(7) -.0059(7)
C18 .0710(10) .0459(9) .0670(10) .0034(8) .0292(10) .0017(8)
C19 .091(2) .0560(10) .0710(10) .0260(10) .0290(10) .0080(9)
C20 .0680(10) .0760(10) .0710(10) .0310(10) .0140(10) -.0040(10)
C21 .0446(9) .0730(10) .0700(10) .0091(8) .0181(8) -.0151(10)
C22 .0427(8) .0509(9) .0560(9) .0007(7) .0221(7) -.0100(7)
C23 .0459(8) .0475(8) .0529(9) -.0094(7) .0239(7) -.0124(7)
C24 .0610(10) .0620(10) .0670(10) -.0234(9) .0325(9) -.0154(9)
C25 .0950(10) .0520(10) .0700(10) -.0290(10) .0450(10) -.0120(9)
C26 .098(2) .0448(9) .0548(10) -.0073(9) .0350(10) -.0014(8)
C27 .0600(10) .0501(9) .0500(9) -.0030(8) .0206(8) -.0049(7)
C28 .0477(8) .0407(7) .0467(8) -.0084(6) .0220(7) -.0080(6)
C29 .0473(9) .0563(9) .0529(9) -.0168(7) .0148(7) -.0054(7)
C30 .0520(10) .0750(10) .0820(10) -.0136(9) .0291(9) -.0130(10)
C31 .0780(10) .0620(10) .0860(10) -.0270(10) .0340(10) -.0250(10)

loop_
_atom_type_symbol
_atom_type_description
_atom_type_scat_dispersion_real
_atom_type_scat_dispersion_imag
_atom_type_scat_source
C C .003 .002
;International Tables for Crystallography
(1992, Vol. C)
;
H H .000 .000
;International Tables for Crystallography
(1992, Vol. C)
;
N N .006 .003
;International Tables for Crystallography
(1992, Vol. C)
;
O O .011 .006
;International Tables for Crystallography
(1992, Vol. C)
;

loop_
_geom_angle_atom_site_label_1
_geom_angle_atom_site_label_2
_geom_angle_atom_site_label_3
_geom_angle
_geom_angle_publ_flag
C10 O1 H1 122(3) no
C10 O2 H2 118(3) no
O3 N7 O4 124.1(2) yes
O3 N7 C13 118.4(2) no
O4 N7 C13 117.5(2) no
O5 N8 O6 124.8(2) yes
O5 N8 C15 117.3(2) no
O6 N8 C15 117.90(10) no
C17 N9 C28 108.20(10) no
C17 N9 C29 128.00(10) no
C28 N9 C29 123.60(10) no
O1 C10 O2 124.80(10) yes
O1 C10 C11 118.10(10) yes
O2 C10 C11 117.10(10) yes
C10 C11 C12 120.10(10) no
C10 C11 C16 119.40(10) no
C12 C11 C16 120.50(10) no
C11 C12 C13 118.6(2) no
C11 C12 H12 120.7 no
C13 C12 H12 120.7 no
N7 C13 C12 118.9(2) no
N7 C13 C14 118.30(10) no
C12 C13 C14 122.70(10) no
C13 C14 C15 116.70(10) no
C13 C14 H14 121.3 no
C15 C14 H14 121.9 no
N8 C15 C14 118.70(10) no
N8 C15 C16 118.10(10) no
C14 C15 C16 123.2(2) no
C11 C16 C15 118.30(10) no
C11 C16 H16 120.4 no
C15 C16 H16 121.3 no
N9 C17 C18 130.6(2) no
N9 C17 C22 109.10(10) no
C18 C17 C22 120.30(10) no
C17 C18 C19 118.4(2) no
C17 C18 H18 120.4 no
C19 C18 H18 121.2 no
C18 C19 C20 122.0(2) no
C18 C19 H19 120.5 no
C20 C19 H19 117.5 no
C19 C20 C21 120.4(2) no
C19 C20 H20 120.4 no
C21 C20 H20 119.3 no
C20 C21 C22 119.1(2) no
C20 C21 H21 120.2 no
C22 C21 H21 120.6 no
C17 C22 C21 119.7(2) no
C17 C22 C23 106.60(10) no
C21 C22 C23 133.6(2) no
C22 C23 C24 133.60(10) no
C22 C23 C28 107.00(10) no
C24 C23 C28 119.30(10) no
C23 C24 C25 119.2(2) no
C23 C24 H24 120.3 no
C25 C24 H24 120.5 no
C24 C25 C26 120.9(2) no
C24 C25 H25 120.2 no
C26 C25 H25 118.8 no
C25 C26 C27 121.8(2) no
C25 C26 H26 119.1 no
C27 C26 H26 119.1 no
C26 C27 C28 117.30(10) no
C26 C27 H27 121.0 no
C28 C27 H27 121.7 no
N9 C28 C23 109.10(10) no
N9 C28 C27 129.40(10) no
C23 C28 C27 121.40(10) no
N9 C29 C30 111.60(10) no
N9 C29 C31 112.40(10) no
N9 C29 H29 107.3 no
C30 C29 C31 112.4(2) no
C30 C29 H29 106.9 no
C31 C29 H29 105.7 no
C29 C30 H30A 109.8 no
C29 C30 H30B 109.1 no
C29 C30 H30C 109.3 no
H30A C30 H30B 109.6 no
H30A C30 H30C 109.4 no
H30B C30 H30C 109.6 no
C29 C31 H31A 109.1 no
C29 C31 H31B 111.4 no
C29 C31 H31C 110.3 no
H31A C31 H31B 108.8 no
H31A C31 H31C 107.5 no
H31B C31 H31C 109.6 no

loop_
_geom_bond_atom_site_label_1
_geom_bond_atom_site_label_2
_geom_bond_site_symmetry_1
_geom_bond_site_symmetry_2
_geom_bond_distance
_geom_bond_publ_flag
O1 C10 . . 1.251(2) yes
O1 H1 . . .78(4) no
O2 C10 . . 1.266(2) yes
O2 H2 . . .82(4) no
O3 N7 . . 1.216(3) yes
O4 N7 . . 1.214(2) yes
O5 N8 . . 1.215(2) yes
O6 N8 . . 1.215(2) yes
N7 C13 . . 1.463(2) no
N8 C15 . . 1.479(2) no
N9 C17 . . 1.387(2) no
N9 C28 . . 1.391(2) no
N9 C29 . . 1.474(2) yes
C10 C11 . . 1.490(2) no
C11 C12 . . 1.383(2) no
C11 C16 . . 1.386(2) no
C12 C13 . . 1.379(2) no
C12 H12 . . .964 no
C13 C14 . . 1.384(3) no
C14 C15 . . 1.366(2) no
C14 H14 . . .966 no
C15 C16 . . 1.383(2) no
C16 H16 . . .978 no
C17 C18 . . 1.393(3) no
C17 C22 . . 1.417(2) no
C18 C19 . . 1.372(3) no
C18 H18 . . .969 no
C19 C20 . . 1.391(3) no
C19 H19 . . .966 no
C20 C21 . . 1.377(3) no
C20 H20 . . .972 no
C21 C22 . . 1.399(2) no
C21 H21 . . .967 no
C22 C23 . . 1.433(2) no
C23 C24 . . 1.400(3) no
C23 C28 . . 1.407(2) no
C24 C25 . . 1.368(3) no
C24 H24 . . .965 no
C25 C26 . . 1.384(3) no
C25 H25 . . .970 no
C26 C27 . . 1.387(3) no
C26 H26 . . .958 no
C27 C28 . . 1.394(2) no
C27 H27 . . .964 no
C29 C30 . . 1.518(3) yes
C29 C31 . . 1.521(3) yes
C29 H29 . . .971 no
C30 H30A . . .960 no
C30 H30B . . .958 no
C30 H30C . . .961 no
C31 H31A . . .976 no
C31 H31B . . .951 no
C31 H31C . . .967 no

loop_
_geom_hbond_atom_site_label_D
_geom_hbond_atom_site_label_H
_geom_hbond_atom_site_label_A
_geom_hbond_site_symmetry_A
_geom_hbond_distance_DH
_geom_hbond_distance_HA
_geom_hbond_distance_DA
_geom_hbond_angle_DHA
O1 H1 O2 3_557 .78(4) 1.86(4) 2.629(2) 174(5)
O2 H2 O1 3_557 .82(4) 1.81(4) 2.629(2) 178(4)
